data_8107094
loop_
_publ_author_name
'Clayton, Hadley S.'
'Tapala, Kgaugelo C.'
'Lemmerer, Andreas'

_publ_section_title
;
 Crystal structure of dibromido \m-oxalato-\k2 O,O&#x2032;:\k2
 O&#x2032;&#x2032;,O&#x2032;&#x2032;&#x2032;&#x2212;\h6-p-cymenediosmium(II),
 C22H28Br2O4Os2
;
_journal_issue 4
_journal_name_full 'Zeitschrift f\"ur Kristallographie - New Crystal Structures'
_journal_page_first 1055
_journal_page_last 1056
_journal_paper_doi 10.1515/ncrs-2016-0048
_journal_volume 231
_journal_year 2016
_chemical_formula_moiety 'C22 H28 Br2 O4 Os2'
_chemical_formula_sum 'C22 H28 Br2 O4 Os2'
_chemical_formula_weight 896.66
_chemical_name_systematic
;
\m-oxalato-\k^2^O,O:\k^2^O',O'-bis[(bromido)(\h^6^-<i>p</i>-cymene)-osmium(II)]
;
_space_group_IT_number 61
_space_group_name_Hall '-P 2ac 2ab'
_space_group_name_H-M_alt 'P b c a'
_symmetry_cell_setting orthorhombic
_symmetry_space_group_name_Hall '-P 2ac 2ab'
_symmetry_space_group_name_H-M 'P b c a'
_atom_sites_solution_hydrogens geom
_atom_sites_solution_primary direct
_atom_sites_solution_secondary difmap
_cell_angle_alpha 90
_cell_angle_beta 90
_cell_angle_gamma 90
_cell_formula_units_Z 4
_cell_length_a 10.8433(5)
_cell_length_b 11.8395(5)
_cell_length_c 18.7871(8)
_cell_measurement_reflns_used 9294
_cell_measurement_temperature 173(2)
_cell_measurement_theta_max 30.53
_cell_measurement_theta_min 2.87
_cell_volume 2411.87(18)
_computing_cell_refinement 'SAINT-Plus (Bruker, 2004)'
_computing_data_collection 'APEX2 (Bruker, 2005)'
_computing_data_reduction 'SAINT-Plus and XPREP (Bruker 2004)'
_computing_molecular_graphics
;
Ortep-3 for Windows (Farrugia, 1997) and DIAMOND (Brandenburg, 1999)
;
_computing_publication_material
;
WinGX publication routines (Farrugia, 1999) and PLATON (Spek, 2009)
;
_computing_structure_refinement 'SHELXL-97 (Sheldrick, 2008)'
_computing_structure_solution 'SHELXS-97 (Sheldrick, 2008)'
_diffrn_ambient_temperature 173(2)
_diffrn_measured_fraction_theta_full 0.999
_diffrn_measured_fraction_theta_max 0.999
_diffrn_measurement_device_type 'Bruker APEX-II CCD'
_diffrn_measurement_method '\f and \w scans'
_diffrn_radiation_monochromator graphite
_diffrn_radiation_type MoK\a
_diffrn_radiation_wavelength 0.71073
_diffrn_reflns_av_R_equivalents 0.0903
_diffrn_reflns_av_unetI/netI 0.0297
_diffrn_reflns_limit_h_max 14
_diffrn_reflns_limit_h_min -14
_diffrn_reflns_limit_k_max 15
_diffrn_reflns_limit_k_min -15
_diffrn_reflns_limit_l_max 24
_diffrn_reflns_limit_l_min -24
_diffrn_reflns_number 34419
_diffrn_reflns_theta_full 28
_diffrn_reflns_theta_max 28
_diffrn_reflns_theta_min 2.77
_diffrn_standards_number 0
_exptl_absorpt_coefficient_mu 13.865
_exptl_absorpt_correction_T_max 0.1184
_exptl_absorpt_correction_T_min 0.0220
_exptl_absorpt_correction_type integration
_exptl_crystal_colour yellow
_exptl_crystal_density_diffrn 2.469
_exptl_crystal_density_method 'not measured'
_exptl_crystal_description block
_exptl_crystal_F_000 1656
_exptl_crystal_size_max 0.63
_exptl_crystal_size_mid 0.52
_exptl_crystal_size_min 0.25
_refine_diff_density_max 2.308
_refine_diff_density_min -2.853
_refine_diff_density_rms 0.251
_refine_ls_extinction_method none
_refine_ls_goodness_of_fit_ref 1.381
_refine_ls_hydrogen_treatment constr
_refine_ls_matrix_type full
_refine_ls_number_parameters 139
_refine_ls_number_reflns 2911
_refine_ls_number_restraints 0
_refine_ls_restrained_S_all 1.381
_refine_ls_R_factor_all 0.0555
_refine_ls_R_factor_gt 0.0511
_refine_ls_shift/su_max 0
_refine_ls_shift/su_mean 0
_refine_ls_structure_factor_coef Fsqd
_refine_ls_weighting_details 'calc w=1/[\s^2^(Fo^2^)+(0.0076P)^2^+43.3066P] where P=(Fo^2^+2Fc^2^)/3'
_refine_ls_weighting_scheme calc
_refine_ls_wR_factor_gt 0.1041
_refine_ls_wR_factor_ref 0.1061
_reflns_number_gt 2701
_reflns_number_total 2911
_reflns_threshold_expression >2sigma(I)
_cod_data_source_file suppl_ncrs-2016-0048_suppl.cif
_cod_data_source_block 14a_kc011l_a
_cod_original_sg_symbol_H-M Pbca
_cod_database_code 8107094
_publcif_info_exptl_table_max_cols 4
_publcif_info_exptl_table_use_headnotes n

loop_
_symmetry_equiv_pos_as_xyz
'x, y, z'
'-x+1/2, -y, z+1/2'
'x+1/2, -y+1/2, -z'
'-x, y+1/2, -z+1/2'
'-x, -y, -z'
'x-1/2, y, -z-1/2'
'-x-1/2, y-1/2, z'
'x, -y-1/2, z-1/2'

loop_
_atom_site_label
_atom_site_type_symbol
_atom_site_fract_x
_atom_site_fract_y
_atom_site_fract_z
_atom_site_U_iso_or_equiv
_atom_site_adp_type
_atom_site_occupancy
_atom_site_symmetry_multiplicity
_atom_site_calc_flag
_atom_site_refinement_flags
_atom_site_disorder_assembly
_atom_site_disorder_group
C1 C 1.0759(10) 0.3443(8) -0.0069(9) 0.048(4) Uani 1 1 d . . .
H1 H 1.143 0.3411 0.0239 0.058 Uiso 1 1 calc R . .
C2 C 1.0940(11) 0.3365(9) -0.0816(10) 0.059(4) Uani 1 1 d . . .
H2 H 1.1735 0.3248 -0.0987 0.071 Uiso 1 1 calc R . .
C3 C 0.9961(12) 0.3460(9) -0.1311(7) 0.045(3) Uani 1 1 d . . .
C4 C 0.8755(11) 0.3625(8) -0.1017(5) 0.036(2) Uani 1 1 d . . .
H4 H 0.8087 0.3702 -0.1323 0.044 Uiso 1 1 calc R . .
C5 C 0.8555(10) 0.3673(7) -0.0283(6) 0.031(2) Uani 1 1 d . . .
H5 H 0.7756 0.3777 -0.0114 0.037 Uiso 1 1 calc R . .
C6 C 0.9526(11) 0.3570(7) 0.0209(6) 0.033(2) Uani 1 1 d . . .
C7 C 0.9269(18) 0.3517(12) 0.0994(7) 0.075(5) Uani 1 1 d . . .
H7A H 0.9967 0.3197 0.1235 0.112 Uiso 1 1 calc R . .
H7B H 0.8555 0.3055 0.1077 0.112 Uiso 1 1 calc R . .
H7C H 0.912 0.4265 0.1172 0.112 Uiso 1 1 calc R . .
C8 C 1.009(2) 0.3335(15) -0.2117(10) 0.108(9) Uani 1 1 d . . .
H8 H 0.9434 0.2783 -0.2212 0.129 Uiso 1 1 calc R . .
C9 C 1.1187(19) 0.267(2) -0.2318(13) 0.119(9) Uani 1 1 d . . .
H9A H 1.1286 0.2681 -0.2825 0.179 Uiso 1 1 calc R . .
H9B H 1.1082 0.19 -0.2162 0.179 Uiso 1 1 calc R . .
H9C H 1.1905 0.2983 -0.2096 0.179 Uiso 1 1 calc R . .
C10 C 0.963(2) 0.428(2) -0.2500(10) 0.124(9) Uani 1 1 d . . .
H10A H 1.0219 0.4883 -0.2484 0.186 Uiso 1 1 calc R . .
H10B H 0.8867 0.4531 -0.2287 0.186 Uiso 1 1 calc R . .
H10C H 0.9479 0.407 -0.2986 0.186 Uiso 1 1 calc R . .
C11 C 0.9473(8) 0.0076(7) 0.0263(5) 0.0233(18) Uani 1 1 d . . .
O1 O 0.8988(6) 0.1037(5) 0.0301(4) 0.0265(14) Uani 1 1 d . . .
O2 O 1.0841(6) 0.0778(5) -0.0615(4) 0.0267(14) Uani 1 1 d . . .
Br1 Br 0.82357(10) 0.09135(10) -0.12990(7) 0.0413(3) Uani 1 1 d . . .
Os1 Os 0.95702(3) 0.21503(3) -0.05285(2) 0.02387(12) Uani 1 1 d . . .

loop_
_atom_site_aniso_label
_atom_site_aniso_U_11
_atom_site_aniso_U_22
_atom_site_aniso_U_33
_atom_site_aniso_U_23
_atom_site_aniso_U_13
_atom_site_aniso_U_12
C1 0.029(5) 0.011(4) 0.106(11) 0.000(6) -0.015(6) -0.010(4)
C2 0.033(6) 0.019(5) 0.126(14) 0.008(7) 0.038(8) 0.000(4)
C3 0.062(8) 0.022(5) 0.052(7) 0.013(5) 0.029(6) 0.016(5)
C4 0.055(7) 0.028(5) 0.026(5) 0.012(4) -0.007(5) 0.025(5)
C5 0.036(5) 0.014(4) 0.042(6) 0.003(4) -0.002(4) 0.007(4)
C6 0.056(6) 0.005(3) 0.037(5) -0.004(4) -0.010(5) -0.005(4)
C7 0.145(16) 0.044(7) 0.035(7) -0.003(6) -0.030(9) -0.013(9)
C8 0.20(2) 0.055(10) 0.067(11) 0.011(8) 0.083(14) 0.003(13)
C9 0.091(14) 0.133(19) 0.134(19) -0.080(16) 0.056(14) -0.022(14)
C10 0.14(2) 0.18(3) 0.051(10) 0.016(15) 0.014(13) -0.04(2)
C11 0.017(4) 0.014(4) 0.039(5) 0.000(4) -0.006(4) 0.005(3)
O1 0.020(3) 0.014(3) 0.046(4) 0.003(3) 0.010(3) 0.004(2)
O2 0.023(3) 0.017(3) 0.039(4) 0.003(3) 0.007(3) 0.003(2)
Br1 0.0337(5) 0.0375(6) 0.0526(7) -0.0014(5) -0.0100(5) -0.0103(4)
Os1 0.01906(18) 0.01208(16) 0.0405(2) 0.00348(15) -0.00013(15) 0.00201(12)

loop_
_atom_type_symbol
_atom_type_description
_atom_type_scat_dispersion_real
_atom_type_scat_dispersion_imag
_atom_type_scat_source
C C 0.0033 0.0016 'International Tables Vol C Tables 4.2.6.8 and 6.1.1.4'
H H 0 0 'International Tables Vol C Tables 4.2.6.8 and 6.1.1.4'
O O 0.0106 0.006 'International Tables Vol C Tables 4.2.6.8 and 6.1.1.4'
Br Br -0.2901 2.4595 'International Tables Vol C Tables 4.2.6.8 and 6.1.1.4'
Os Os -1.2165 7.603 'International Tables Vol C Tables 4.2.6.8 and 6.1.1.4'

loop_
_geom_angle_atom_site_label_1
_geom_angle_atom_site_label_2
_geom_angle_atom_site_label_3
_geom_angle
_geom_angle_site_symmetry_1
_geom_angle_site_symmetry_3
C2 C1 C6 119.5(11) . .
C2 C1 Os1 69.2(7) . .
C6 C1 Os1 70.7(5) . .
C2 C1 H1 120.3 . .
C6 C1 H1 120.3 . .
Os1 C1 H1 132.9 . .
C3 C2 C1 122.7(10) . .
C3 C2 Os1 72.4(7) . .
C1 C2 Os1 72.4(6) . .
C3 C2 H2 118.7 . .
C1 C2 H2 118.7 . .
Os1 C2 H2 129.1 . .
C2 C3 C4 116.2(11) . .
C2 C3 C8 125.2(15) . .
C4 C3 C8 118.5(15) . .
C2 C3 Os1 69.3(6) . .
C4 C3 Os1 70.1(6) . .
C8 C3 Os1 128.2(10) . .
C5 C4 C3 121.9(10) . .
C5 C4 Os1 71.2(5) . .
C3 C4 Os1 71.3(6) . .
C5 C4 H4 119.1 . .
C3 C4 H4 119.1 . .
Os1 C4 H4 131.4 . .
C4 C5 C6 121.8(10) . .
C4 C5 Os1 71.1(6) . .
C6 C5 Os1 71.7(5) . .
C4 C5 H5 119.1 . .
C6 C5 H5 119.1 . .
Os1 C5 H5 131 . .
C5 C6 C1 117.8(11) . .
C5 C6 C7 120.6(12) . .
C1 C6 C7 121.5(12) . .
C5 C6 Os1 70.5(5) . .
C1 C6 Os1 70.7(6) . .
C7 C6 Os1 126.6(8) . .
C6 C7 H7A 109.5 . .
C6 C7 H7B 109.5 . .
H7A C7 H7B 109.5 . .
C6 C7 H7C 109.5 . .
H7A C7 H7C 109.5 . .
H7B C7 H7C 109.5 . .
C10 C8 C9 125.2(18) . .
C10 C8 C3 113.2(15) . .
C9 C8 C3 112(2) . .
C10 C8 H8 100.3 . .
C9 C8 H8 100.3 . .
C3 C8 H8 100.3 . .
C8 C9 H9A 109.5 . .
C8 C9 H9B 109.5 . .
H9A C9 H9B 109.5 . .
C8 C9 H9C 109.5 . .
H9A C9 H9C 109.5 . .
H9B C9 H9C 109.5 . .
C8 C10 H10A 109.5 . .
C8 C10 H10B 109.5 . .
H10A C10 H10B 109.5 . .
C8 C10 H10C 109.5 . .
H10A C10 H10C 109.5 . .
H10B C10 H10C 109.5 . .
O2 C11 O1 125.9(9) 5_755 .
O2 C11 C11 116.8(9) 5_755 5_755
O1 C11 C11 117.3(10) . 5_755
C11 O1 Os1 113.2(6) . .
C11 O2 Os1 113.4(5) 5_755 .
O1 Os1 O2 77.1(2) . .
O1 Os1 C2 143.6(5) . .
O2 Os1 C2 92.5(3) . .
O1 Os1 C4 133.4(3) . .
O2 Os1 C4 147.8(3) . .
C2 Os1 C4 68.5(5) . .
O1 Os1 C5 102.0(3) . .
O2 Os1 C5 168.1(3) . .
C2 Os1 C5 81.2(4) . .
C4 Os1 C5 37.7(4) . .
O1 Os1 C3 171.5(3) . .
O2 Os1 C3 111.4(3) . .
C2 Os1 C3 38.3(6) . .
C4 Os1 C3 38.6(4) . .
C5 Os1 C3 69.5(4) . .
O1 Os1 C6 90.4(3) . .
O2 Os1 C6 130.5(3) . .
C2 Os1 C6 69.9(5) . .
C4 Os1 C6 68.7(4) . .
C5 Os1 C6 37.8(4) . .
C3 Os1 C6 83.3(4) . .
O1 Os1 C1 108.6(4) . .
O2 Os1 C1 100.5(3) . .
C2 Os1 C1 38.4(6) . .
C4 Os1 C1 81.0(5) . .
C5 Os1 C1 68.4(4) . .
C3 Os1 C1 69.7(5) . .
C6 Os1 C1 38.7(4) . .
O1 Os1 Br1 83.72(19) . .
O2 Os1 Br1 83.38(18) . .
C2 Os1 Br1 130.2(5) . .
C4 Os1 Br1 89.5(3) . .
C5 Os1 Br1 108.4(3) . .
C3 Os1 Br1 97.9(4) . .
C6 Os1 Br1 143.3(3) . .
C1 Os1 Br1 167.6(4) . .

loop_
_geom_bond_atom_site_label_1
_geom_bond_atom_site_label_2
_geom_bond_distance
_geom_bond_site_symmetry_2
C1 C2 1.42(2) .
C1 C6 1.442(16) .
C1 Os1 2.179(10) .
C1 H1 0.93 .
C2 C3 1.42(2) .
C2 Os1 2.137(11) .
C2 H2 0.93 .
C3 C4 1.433(16) .
C3 C8 1.53(2) .
C3 Os1 2.178(11) .
C4 C5 1.397(15) .
C4 Os1 2.161(9) .
C4 H4 0.93 .
C5 C6 1.406(14) .
C5 Os1 2.163(9) .
C5 H5 0.93 .
C6 C7 1.504(17) .
C6 Os1 2.179(9) .
C7 H7A 0.96 .
C7 H7B 0.96 .
C7 H7C 0.96 .
C8 C10 1.42(3) .
C8 C9 1.48(3) .
C8 H8 0.98 .
C9 H9A 0.96 .
C9 H9B 0.96 .
C9 H9C 0.96 .
C10 H10A 0.96 .
C10 H10B 0.96 .
C10 H10C 0.96 .
C11 O2 1.255(11) 5_755
C11 O1 1.256(10) .
C11 C11 1.522(18) 5_755
O1 Os1 2.136(6) .
O2 C11 1.255(11) 5_755
O2 Os1 2.137(6) .
Br1 Os1 2.5167(11) .

loop_
_geom_torsion_atom_site_label_1
_geom_torsion_atom_site_label_2
_geom_torsion_atom_site_label_3
_geom_torsion_atom_site_label_4
_geom_torsion
_geom_torsion_site_symmetry_1
_geom_torsion_site_symmetry_2
_geom_torsion_site_symmetry_3
_geom_torsion_site_symmetry_4
C6 C1 C2 C3 2.9(16) . . . .
Os1 C1 C2 C3 54.5(10) . . . .
C6 C1 C2 Os1 -51.6(8) . . . .
C1 C2 C3 C4 -0.8(16) . . . .
Os1 C2 C3 C4 53.7(9) . . . .
C1 C2 C3 C8 -177.3(12) . . . .
Os1 C2 C3 C8 -122.8(13) . . . .
C1 C2 C3 Os1 -54.5(10) . . . .
C2 C3 C4 C5 -0.9(15) . . . .
C8 C3 C4 C5 175.8(11) . . . .
Os1 C3 C4 C5 52.4(9) . . . .
C2 C3 C4 Os1 -53.3(8) . . . .
C8 C3 C4 Os1 123.4(12) . . . .
C3 C4 C5 C6 0.5(15) . . . .
Os1 C4 C5 C6 52.9(8) . . . .
C3 C4 C5 Os1 -52.4(9) . . . .
C4 C5 C6 C1 1.7(14) . . . .
Os1 C5 C6 C1 54.3(7) . . . .
C4 C5 C6 C7 -174.3(10) . . . .
Os1 C5 C6 C7 -121.6(10) . . . .
C4 C5 C6 Os1 -52.6(9) . . . .
C2 C1 C6 C5 -3.3(13) . . . .
Os1 C1 C6 C5 -54.2(7) . . . .
C2 C1 C6 C7 172.6(10) . . . .
Os1 C1 C6 C7 121.7(10) . . . .
C2 C1 C6 Os1 50.9(8) . . . .
C2 C3 C8 C10 -125(2) . . . .
C4 C3 C8 C10 59(2) . . . .
Os1 C3 C8 C10 144.7(15) . . . .
C2 C3 C8 C9 23(2) . . . .
C4 C3 C8 C9 -153.2(15) . . . .
Os1 C3 C8 C9 -67(2) . . . .
O2 C11 O1 Os1 -168.8(8) 5_755 . . .
C11 C11 O1 Os1 10.4(13) 5_755 . . .
C11 O1 Os1 O2 -12.2(6) . . . .
C11 O1 Os1 C2 -88.7(9) . . . .
C11 O1 Os1 C4 155.7(7) . . . .
C11 O1 Os1 C5 179.9(6) . . . .
C11 O1 Os1 C3 174(3) . . . .
C11 O1 Os1 C6 -143.8(7) . . . .
C11 O1 Os1 C1 -109.1(7) . . . .
C11 O1 Os1 Br1 72.4(6) . . . .
C11 O2 Os1 O1 12.7(6) 5_755 . . .
C11 O2 Os1 C2 157.4(8) 5_755 . . .
C11 O2 Os1 C4 -150.8(8) 5_755 . . .
C11 O2 Os1 C5 99.7(17) 5_755 . . .
C11 O2 Os1 C3 -168.3(7) 5_755 . . .
C11 O2 Os1 C6 91.9(7) 5_755 . . .
C11 O2 Os1 C1 119.5(8) 5_755 . . .
C11 O2 Os1 Br1 -72.4(6) 5_755 . . .
C3 C2 Os1 O1 -166.3(6) . . . .
C1 C2 Os1 O1 -32.2(10) . . . .
C3 C2 Os1 O2 122.2(7) . . . .
C1 C2 Os1 O2 -103.8(7) . . . .
C3 C2 Os1 C4 -31.0(6) . . . .
C1 C2 Os1 C4 103.0(7) . . . .
C3 C2 Os1 C5 -68.0(7) . . . .
C1 C2 Os1 C5 66.1(7) . . . .
C1 C2 Os1 C3 134.0(10) . . . .
C3 C2 Os1 C6 -105.3(7) . . . .
C1 C2 Os1 C6 28.7(6) . . . .
C3 C2 Os1 C1 -134.0(10) . . . .
C3 C2 Os1 Br1 38.7(8) . . . .
C1 C2 Os1 Br1 172.8(5) . . . .
C5 C4 Os1 O1 41.0(9) . . . .
C3 C4 Os1 O1 175.7(7) . . . .
C5 C4 Os1 O2 -161.5(6) . . . .
C3 C4 Os1 O2 -26.8(11) . . . .
C5 C4 Os1 C2 -103.9(8) . . . .
C3 C4 Os1 C2 30.8(8) . . . .
C3 C4 Os1 C5 134.7(11) . . . .
C5 C4 Os1 C3 -134.7(11) . . . .
C5 C4 Os1 C6 -28.0(6) . . . .
C3 C4 Os1 C6 106.7(8) . . . .
C5 C4 Os1 C1 -66.1(7) . . . .
C3 C4 Os1 C1 68.6(8) . . . .
C5 C4 Os1 Br1 121.8(6) . . . .
C3 C4 Os1 Br1 -103.5(7) . . . .
C4 C5 Os1 O1 -150.8(7) . . . .
C6 C5 Os1 O1 74.7(6) . . . .
C4 C5 Os1 O2 124.7(15) . . . .
C6 C5 Os1 O2 -9.8(19) . . . .
C4 C5 Os1 C2 66.0(8) . . . .
C6 C5 Os1 C2 -68.4(8) . . . .
C6 C5 Os1 C4 -134.5(10) . . . .
C4 C5 Os1 C3 28.2(7) . . . .
C6 C5 Os1 C3 -106.2(7) . . . .
C4 C5 Os1 C6 134.5(10) . . . .
C4 C5 Os1 C1 103.7(8) . . . .
C6 C5 Os1 C1 -30.8(7) . . . .
C4 C5 Os1 Br1 -63.6(7) . . . .
C6 C5 Os1 Br1 162.0(5) . . . .
C2 C3 Os1 O1 108(3) . . . .
C4 C3 Os1 O1 -21(3) . . . .
C8 C3 Os1 O1 -133(3) . . . .
C2 C3 Os1 O2 -65.2(8) . . . .
C4 C3 Os1 O2 165.0(6) . . . .
C8 C3 Os1 O2 53.9(17) . . . .
C4 C3 Os1 C2 -129.7(11) . . . .
C8 C3 Os1 C2 119.1(18) . . . .
C2 C3 Os1 C4 129.7(11) . . . .
C8 C3 Os1 C4 -111.1(19) . . . .
C2 C3 Os1 C5 102.1(8) . . . .
C4 C3 Os1 C5 -27.6(7) . . . .
C8 C3 Os1 C5 -138.8(17) . . . .
C2 C3 Os1 C6 65.8(7) . . . .
C4 C3 Os1 C6 -64.0(7) . . . .
C8 C3 Os1 C6 -175.1(17) . . . .
C2 C3 Os1 C1 28.4(7) . . . .
C4 C3 Os1 C1 -101.3(8) . . . .
C8 C3 Os1 C1 147.6(17) . . . .
C2 C3 Os1 Br1 -151.2(7) . . . .
C4 C3 Os1 Br1 79.1(7) . . . .
C8 C3 Os1 Br1 -32.0(17) . . . .
C5 C6 Os1 O1 -109.4(6) . . . .
C1 C6 Os1 O1 120.2(7) . . . .
C7 C6 Os1 O1 4.8(12) . . . .
C5 C6 Os1 O2 177.4(5) . . . .
C1 C6 Os1 O2 46.9(8) . . . .
C7 C6 Os1 O2 -68.5(13) . . . .
C5 C6 Os1 C2 101.9(7) . . . .
C1 C6 Os1 C2 -28.6(8) . . . .
C7 C6 Os1 C2 -144.0(14) . . . .
C5 C6 Os1 C4 27.9(6) . . . .
C1 C6 Os1 C4 -102.5(8) . . . .
C7 C6 Os1 C4 142.1(13) . . . .
C1 C6 Os1 C5 -130.4(10) . . . .
C7 C6 Os1 C5 114.1(15) . . . .
C5 C6 Os1 C3 64.9(7) . . . .
C1 C6 Os1 C3 -65.6(7) . . . .
C7 C6 Os1 C3 179.0(13) . . . .
C5 C6 Os1 C1 130.4(10) . . . .
C7 C6 Os1 C1 -115.4(15) . . . .
C5 C6 Os1 Br1 -29.4(8) . . . .
C1 C6 Os1 Br1 -159.9(6) . . . .
C7 C6 Os1 Br1 84.7(13) . . . .
C2 C1 Os1 O1 160.5(6) . . . .
C6 C1 Os1 O1 -65.8(7) . . . .
C2 C1 Os1 O2 80.7(7) . . . .
C6 C1 Os1 O2 -145.6(6) . . . .
C6 C1 Os1 C2 133.7(10) . . . .
C2 C1 Os1 C4 -66.6(7) . . . .
C6 C1 Os1 C4 67.1(7) . . . .
C2 C1 Os1 C5 -103.6(7) . . . .
C6 C1 Os1 C5 30.1(6) . . . .
C2 C1 Os1 C3 -28.4(7) . . . .
C6 C1 Os1 C3 105.4(7) . . . .
C2 C1 Os1 C6 -133.7(10) . . . .
C2 C1 Os1 Br1 -26.6(19) . . . .
C6 C1 Os1 Br1 107.1(16) . . . .

loop_
_publcif_info_tables.block_id
_publcif_info_tables.reference_item
{f513032d-f76e-44d6-9d89-4b9dcfc59109} '_publcif_info_datablock.publ_exptl'

loop_
_publcif_info_datablock.id
_publcif_info_datablock.publ_exptl
_publcif_info_datablock.publ_geom
_publcif_info_datablock.structure
{f513032d-f76e-44d6-9d89-4b9dcfc59109} ? ? ?
{3974a43f-c8b7-444b-bbe2-9cb95f04a0c9} y y y

loop_
_publcif_info_exptl_table_extra_item
sin_theta_over_lambda_max
